data_7000133
loop_
_publ_author_name
'Kuo, Ching-Kuo'
'Chang, Jung-Che'
'Yeh, Chen-Yu'
'Lee, Gene-Hsiang'
'Wang, Chih-Chieh'
'Peng, Shie-Ming'

_publ_section_title
;
 Synthesis, structures, magnetism and electrochemical properties of
 triruthenium-acetylide complexes.
;
_journal_issue 22
_journal_name_full 'Dalton transactions (Cambridge, England : 2003)'
_journal_page_first 3696
_journal_page_last 3701
_journal_paper_doi 10.1039/b506267e
_journal_year 2005
_chemical_formula_sum 'C59.5 H51 Cl5 N14 O6 Ru3'
_chemical_formula_weight 1538.60
_chemical_name_common (Ru3(CCPhNO2)2)
_chemical_name_systematic
;
?
;
_space_group_IT_number 13
_symmetry_cell_setting monoclinic
_symmetry_space_group_name_Hall '-P 2yc'
_symmetry_space_group_name_H-M 'P 1 2/c 1'
_atom_sites_solution_hydrogens geom
_atom_sites_solution_primary direct
_atom_sites_solution_secondary difmap
_audit_creation_method SHELXL-97
_cell_angle_alpha 90.00
_cell_angle_beta 104.5956(11)
_cell_angle_gamma 90.00
_cell_formula_units_Z 4
_cell_length_a 18.1581(4)
_cell_length_b 19.5166(4)
_cell_length_c 19.0706(4)
_cell_measurement_reflns_used all
_cell_measurement_temperature 150(1)
_cell_measurement_theta_max 25.00
_cell_measurement_theta_min 1.00
_cell_volume 6540.2(2)
_computing_cell_refinement DENZO-SMN
_computing_data_collection 'NONIUS COLLECT'
_computing_data_reduction DENZO-SMN
_computing_molecular_graphics 'Bruker SHELXTL'
_computing_publication_material 'Bruker SHELXTL'
_computing_structure_refinement 'SHELXL-97 (Sheldrick, 1997)'
_computing_structure_solution 'SHELXS-97 (Sheldrick, 1990)'
_diffrn_ambient_temperature 150(1)
_diffrn_measured_fraction_theta_full 0.997
_diffrn_measured_fraction_theta_max 0.997
_diffrn_measurement_device_type 'NONIUS KappaCCD'
_diffrn_measurement_method '\w scans'
_diffrn_radiation_monochromator graphite
_diffrn_radiation_source 'fine-focus sealed tube'
_diffrn_radiation_type MoK\a
_diffrn_radiation_wavelength 0.71073
_diffrn_reflns_av_R_equivalents 0.0853
_diffrn_reflns_av_sigmaI/netI 0.0653
_diffrn_reflns_limit_h_max 21
_diffrn_reflns_limit_h_min -21
_diffrn_reflns_limit_k_max 23
_diffrn_reflns_limit_k_min -23
_diffrn_reflns_limit_l_max 22
_diffrn_reflns_limit_l_min -22
_diffrn_reflns_number 58926
_diffrn_reflns_theta_full 25.00
_diffrn_reflns_theta_max 25.00
_diffrn_reflns_theta_min 1.52
_exptl_absorpt_coefficient_mu 0.948
_exptl_absorpt_correction_T_max 0.982
_exptl_absorpt_correction_T_min 0.801
_exptl_absorpt_correction_type multi-scan
_exptl_crystal_colour brown
_exptl_crystal_density_diffrn 1.563
_exptl_crystal_density_method 'not measured'
_exptl_crystal_description plate
_exptl_crystal_F_000 3084
_exptl_crystal_size_max 0.32
_exptl_crystal_size_mid 0.25
_exptl_crystal_size_min 0.02
_refine_diff_density_max 2.025
_refine_diff_density_min -1.364
_refine_diff_density_rms 0.260
_refine_ls_extinction_method none
_refine_ls_goodness_of_fit_ref 1.004
_refine_ls_hydrogen_treatment mixed
_refine_ls_matrix_type full
_refine_ls_number_parameters 718
_refine_ls_number_reflns 11501
_refine_ls_number_restraints 16
_refine_ls_restrained_S_all 1.007
_refine_ls_R_factor_all 0.1330
_refine_ls_R_factor_gt 0.0856
_refine_ls_shift/su_max 0.004
_refine_ls_shift/su_mean 0.000
_refine_ls_structure_factor_coef Fsqd
_refine_ls_weighting_details 'calc w=1/[\s^2^(Fo^2^)+(0.1668P)^2^+51.4380P] where P=(Fo^2^+2Fc^2^)/3'
_refine_ls_weighting_scheme calc
_refine_ls_wR_factor_gt 0.2441
_refine_ls_wR_factor_ref 0.2880
_reflns_number_gt 7329
_reflns_number_total 11501
_reflns_threshold_expression >2sigma(I)
_cod_data_source_file b506267e.txt
_cod_data_source_block ic11424
_cod_depositor_comments
;
The following automatic conversions were performed:
'_symmetry_cell_setting' value 'Monoclinic' changed to 'monoclinic'
according to '/home/saulius/struct/CIF-dictionaries/cif_core.dic'
dictionary named 'cif_core.dic' version 2.4.1 from 2010-06-29.

Automatic conversion script
Id: cif_fix_enum 1527 2010-12-29 10:47:43Z saulius 
;
_cod_original_sg_symbol_H-M P2/c
_cod_original_formula_sum 'C59.50 H51 Cl5 N14 O6 Ru3'
_cod_database_code 7000133

loop_
_symmetry_equiv_pos_as_xyz
'x, y, z'
'-x, y, -z+1/2'
'-x, -y, -z'
'x, -y, z-1/2'

loop_
_atom_site_label
_atom_site_type_symbol
_atom_site_fract_x
_atom_site_fract_y
_atom_site_fract_z
_atom_site_U_iso_or_equiv
_atom_site_adp_type
_atom_site_occupancy
_atom_site_symmetry_multiplicity
_atom_site_calc_flag
_atom_site_refinement_flags
_atom_site_disorder_assembly
_atom_site_disorder_group
Ru1 Ru 0.63177(4) 0.57390(4) 0.30085(4) 0.0380(3) Uani 1 1 d . . .
Ru2 Ru 0.5000 0.57563(6) 0.2500 0.0367(3) Uani 1 2 d S . .
N1 N 0.6397(4) 0.5378(5) 0.1992(4) 0.045(2) Uani 1 1 d . . .
N2 N 0.5177(4) 0.5792(4) 0.1489(4) 0.0373(18) Uani 1 1 d . . .
N3 N 0.3911(4) 0.6125(5) 0.1041(4) 0.0420(19) Uani 1 1 d . . .
N4 N 0.6301(4) 0.6756(5) 0.2623(4) 0.044(2) Uani 1 1 d . . .
N5 N 0.5000 0.6785(6) 0.2500 0.040(3) Uani 1 2 d S . .
N6 N 0.6173(4) 0.4731(4) 0.3347(4) 0.0393(19) Uani 1 1 d . . .
N7 N 0.5000 0.4715(6) 0.2500 0.040(3) Uani 1 2 d S . .
N8 N 1.1290(8) 0.5571(8) 0.4816(8) 0.112(6) Uani 1 1 d D . .
O1 O 1.1683(6) 0.5136(8) 0.4628(7) 0.121(5) Uani 1 1 d D . .
O2 O 1.1577(7) 0.5989(9) 0.5294(9) 0.142(6) Uani 1 1 d D . .
C1 C 0.7010(6) 0.4999(6) 0.1929(6) 0.049(3) Uani 1 1 d . . .
H1A H 0.7390 0.4889 0.2356 0.059 Uiso 1 1 calc R . .
C2 C 0.7103(7) 0.4768(6) 0.1270(7) 0.059(3) Uani 1 1 d . . .
H2A H 0.7536 0.4505 0.1245 0.070 Uiso 1 1 calc R . .
C3 C 0.6561(6) 0.4925(7) 0.0663(6) 0.059(3) Uani 1 1 d . . .
H3A H 0.6621 0.4786 0.0203 0.071 Uiso 1 1 calc R . .
C4 C 0.5925(6) 0.5285(6) 0.0708(6) 0.049(3) Uani 1 1 d . . .
H4A H 0.5547 0.5389 0.0277 0.058 Uiso 1 1 calc R . .
C5 C 0.5824(5) 0.5497(5) 0.1367(5) 0.040(2) Uani 1 1 d . . .
C6 C 0.4646(6) 0.6105(6) 0.0950(5) 0.045(2) Uani 1 1 d . . .
C7 C 0.4814(7) 0.6482(6) 0.0383(6) 0.055(3) Uani 1 1 d . . .
H7A H 0.5327 0.6520 0.0352 0.066 Uiso 1 1 calc R . .
C8 C 0.4242(7) 0.6799(7) -0.0130(6) 0.060(3) Uani 1 1 d . . .
H8A H 0.4358 0.7035 -0.0525 0.072 Uiso 1 1 calc R . .
C9 C 0.3508(7) 0.6772(7) -0.0067(6) 0.061(3) Uani 1 1 d . . .
H9A H 0.3105 0.6974 -0.0425 0.073 Uiso 1 1 calc R . .
C10 C 0.3363(6) 0.6443(6) 0.0531(6) 0.049(3) Uani 1 1 d . . .
H10A H 0.2857 0.6442 0.0585 0.059 Uiso 1 1 calc R . .
C11 C 0.6942(6) 0.7040(6) 0.2505(6) 0.048(3) Uani 1 1 d . . .
H11A H 0.7407 0.6794 0.2652 0.058 Uiso 1 1 calc R . .
C12 C 0.6950(6) 0.7666(6) 0.2182(7) 0.057(3) Uani 1 1 d . . .
H12A H 0.7410 0.7847 0.2109 0.069 Uiso 1 1 calc R . .
C13 C 0.6273(7) 0.8035(7) 0.1964(7) 0.061(3) Uani 1 1 d . . .
H13A H 0.6264 0.8470 0.1739 0.074 Uiso 1 1 calc R . .
C14 C 0.5628(6) 0.7759(6) 0.2081(6) 0.053(3) Uani 1 1 d . . .
H14A H 0.5160 0.8000 0.1931 0.064 Uiso 1 1 calc R . .
C15 C 0.5652(5) 0.7121(5) 0.2422(5) 0.039(2) Uani 1 1 d . . .
C16 C 0.6687(6) 0.4442(5) 0.3896(5) 0.043(2) Uani 1 1 d . . .
H16A H 0.7144 0.4684 0.4103 0.052 Uiso 1 1 calc R . .
C17 C 0.6585(7) 0.3821(7) 0.4167(6) 0.060(3) Uani 1 1 d . . .
H17A H 0.6964 0.3634 0.4557 0.072 Uiso 1 1 calc R . .
C18 C 0.5905(7) 0.3449(7) 0.3868(7) 0.063(3) Uani 1 1 d . . .
H18A H 0.5820 0.3011 0.4050 0.075 Uiso 1 1 calc R . .
C19 C 0.5381(6) 0.3742(6) 0.3310(7) 0.056(3) Uani 1 1 d . . .
H19A H 0.4916 0.3511 0.3105 0.067 Uiso 1 1 calc R . .
C20 C 0.5523(5) 0.4377(5) 0.3037(5) 0.041(2) Uani 1 1 d . . .
C21 C 0.7445(6) 0.5706(5) 0.3400(6) 0.046(3) Uani 1 1 d . . .
C22 C 0.8141(6) 0.5643(6) 0.3631(6) 0.050(3) Uani 1 1 d . . .
C23 C 0.8943(6) 0.5597(7) 0.3905(7) 0.059(3) Uani 1 1 d . . .
C24 C 0.9382(8) 0.5185(10) 0.3620(8) 0.090(5) Uani 1 1 d . . .
H24A H 0.9166 0.4908 0.3210 0.108 Uiso 1 1 calc R . .
C25 C 1.0209(9) 0.5172(10) 0.3958(10) 0.094(5) Uani 1 1 d . . .
H25A H 1.0537 0.4870 0.3789 0.113 Uiso 1 1 calc R . .
C26 C 1.0470(8) 0.5583(9) 0.4490(8) 0.073(4) Uani 1 1 d . . .
C27 C 1.0062(8) 0.6001(8) 0.4823(11) 0.097(6) Uani 1 1 d . . .
H27A H 1.0282 0.6267 0.5241 0.117 Uiso 1 1 calc R . .
C28 C 0.9301(8) 0.5995(8) 0.4492(10) 0.099(6) Uani 1 1 d . . .
H28A H 0.8987 0.6294 0.4683 0.119 Uiso 1 1 calc R . .
Ru3 Ru 0.91740(5) 0.13977(5) 0.63304(5) 0.0451(3) Uani 1 1 d . . .
Ru4 Ru 1.0000 0.13924(6) 0.7500 0.0430(3) Uani 1 2 d S . .
N9 N 1.0117(5) 0.1761(5) 0.5974(5) 0.049(2) Uani 1 1 d . . .
N10 N 1.0914(5) 0.1365(5) 0.7074(5) 0.050(2) Uani 1 1 d . . .
N11 N 1.1668(5) 0.1018(5) 0.8195(5) 0.049(2) Uani 1 1 d . . .
N12 N 0.8919(5) 0.2425(5) 0.6535(4) 0.046(2) Uani 1 1 d . . .
N13 N 1.0000 0.2426(6) 0.7500 0.045(3) Uani 1 2 d S . .
N14 N 0.9503(5) 0.0370(5) 0.6246(5) 0.053(2) Uani 1 1 d . . .
N15 N 1.0000 0.0361(6) 0.7500 0.049(3) Uani 1 2 d S . .
C29 C 1.0034(7) 0.2104(6) 0.5343(6) 0.056(3) Uani 1 1 d . . .
H29A H 0.9532 0.2194 0.5060 0.067 Uiso 1 1 calc R . .
C30 C 1.0625(8) 0.2328(6) 0.5090(7) 0.061(3) Uani 1 1 d . . .
H30A H 1.0534 0.2542 0.4629 0.073 Uiso 1 1 calc R . .
C31 C 1.1343(8) 0.2247(7) 0.5498(7) 0.065(3) Uani 1 1 d . . .
H31A H 1.1757 0.2418 0.5329 0.078 Uiso 1 1 calc R . .
C32 C 1.1484(7) 0.1912(7) 0.6172(7) 0.066(3) Uani 1 1 d . . .
H32A H 1.1986 0.1852 0.6466 0.079 Uiso 1 1 calc R . .
C33 C 1.0840(7) 0.1668(6) 0.6393(6) 0.054(3) Uani 1 1 d . . .
C34 C 1.1563(6) 0.1040(6) 0.7452(6) 0.053(3) Uani 1 1 d . . .
C35 C 1.2060(7) 0.0699(7) 0.7134(7) 0.066(3) Uani 1 1 d . . .
H35A H 1.1975 0.0700 0.6622 0.079 Uiso 1 1 calc R . .
C36 C 1.2684(7) 0.0356(8) 0.7560(8) 0.076(4) Uani 1 1 d . . .
H36A H 1.3028 0.0116 0.7347 0.092 Uiso 1 1 calc R . .
C37 C 1.2789(8) 0.0373(8) 0.8297(8) 0.076(4) Uani 1 1 d . . .
H37A H 1.3223 0.0160 0.8602 0.092 Uiso 1 1 calc R . .
C38 C 1.2287(6) 0.0684(6) 0.8585(7) 0.055(3) Uani 1 1 d . . .
H38A H 1.2367 0.0670 0.9097 0.065 Uiso 1 1 calc R . .
C39 C 0.8290(6) 0.2740(6) 0.6136(6) 0.051(3) Uani 1 1 d . . .
H39A H 0.7980 0.2500 0.5735 0.061 Uiso 1 1 calc R . .
C40 C 0.8076(6) 0.3383(6) 0.6278(6) 0.054(3) Uani 1 1 d . . .
H40A H 0.7640 0.3594 0.5974 0.065 Uiso 1 1 calc R . .
C41 C 0.8517(7) 0.3724(6) 0.6883(6) 0.057(3) Uani 1 1 d . . .
H41A H 0.8374 0.4167 0.7009 0.069 Uiso 1 1 calc R . .
C42 C 0.9145(6) 0.3418(6) 0.7285(6) 0.050(3) Uani 1 1 d . . .
H42A H 0.9442 0.3648 0.7700 0.060 Uiso 1 1 calc R . .
C43 C 0.9371(6) 0.2774(6) 0.7108(6) 0.047(3) Uani 1 1 d . . .
C44 C 0.9347(7) 0.0057(7) 0.5605(7) 0.061(3) Uani 1 1 d . . .
H44A H 0.9063 0.0291 0.5187 0.073 Uiso 1 1 calc R . .
C45 C 0.9595(9) -0.0612(8) 0.5542(8) 0.077(4) Uani 1 1 d . . .
H45A H 0.9445 -0.0841 0.5088 0.092 Uiso 1 1 calc R . .
C46 C 1.0042(10) -0.0935(8) 0.6111(8) 0.085(5) Uani 1 1 d . . .
H46A H 1.0253 -0.1369 0.6048 0.102 Uiso 1 1 calc R . .
C47 C 1.0193(8) -0.0647(7) 0.6771(7) 0.072(4) Uani 1 1 d . . .
H47A H 1.0499 -0.0876 0.7182 0.087 Uiso 1 1 calc R . .
C48 C 0.9876(7) 0.0021(6) 0.6839(6) 0.052(3) Uani 1 1 d . . .
C49 C 0.8495(6) 0.1420(6) 0.5315(6) 0.051(3) Uani 1 1 d . . .
C50 C 0.8150(4) 0.1481(4) 0.4696(4) 0.069(4) Uani 1 1 d . . .
C51 C 0.7694(4) 0.1692(4) 0.3994(4) 0.091(5) Uani 1 1 d R . .
C52 C 0.7770(4) 0.2369(4) 0.3797(4) 0.128(7) Uiso 1 1 d R C .
H52A H 0.8147 0.2660 0.4083 0.153 Uiso 1 1 calc R C .
C53 C 0.7276(4) 0.2602(4) 0.3172(4) 0.127(7) Uiso 1 1 d R C .
H53A H 0.7113 0.3066 0.3123 0.153 Uiso 0.50 1 calc PR A 1
H53B H 0.7354 0.3054 0.3018 0.153 Uiso 0.50 1 d PR B 2
C54 C 0.7026(4) 0.2133(4) 0.2614(4) 0.122(13) Uiso 0.50 1 d PRD C 1
C55 C 0.7198(4) 0.1442(4) 0.2730(4) 0.087(9) Uiso 0.50 1 d PR C 1
H55A H 0.7027 0.1122 0.2349 0.104 Uiso 0.50 1 calc PR D 1
C56 C 0.7620(4) 0.1220(4) 0.3405(4) 0.064(7) Uiso 0.50 1 d PR C 1
H56A H 0.7847 0.0778 0.3472 0.077 Uiso 0.50 1 calc PR C 1
N16 N 0.6446(11) 0.2701(8) 0.2224(17) 0.120 Uiso 0.50 1 d PD C 1
O3 O 0.5836(15) 0.2365(16) 0.1940(18) 0.159(12) Uiso 0.50 1 d PD C 1
O4 O 0.6753(8) 0.3297(8) 0.2215(8) 0.075(5) Uiso 0.50 1 d PD C 1
C54' C 0.6708(8) 0.2254(8) 0.2770(8) 0.110(12) Uiso 0.50 1 d PRD C 2
C55' C 0.6633(8) 0.1577(8) 0.2967(8) 0.121(13) Uiso 0.50 1 d PR C 2
H55B H 0.6238 0.1299 0.2684 0.145 Uiso 0.50 1 calc PR C 2
C56' C 0.7135(8) 0.1305(8) 0.3578(8) 0.119(13) Uiso 0.50 1 d PR C 2
H56B H 0.7084 0.0840 0.3705 0.143 Uiso 0.50 1 calc PR C 2
N16' N 0.651(2) 0.2299(16) 0.1923(9) 0.120 Uiso 0.50 1 d PD C 2
O3' O 0.6412(19) 0.2933(15) 0.1783(18) 0.145(11) Uiso 0.50 1 d PD C 2
O4' O 0.637(2) 0.1816(18) 0.146(2) 0.196(15) Uiso 0.50 1 d PD C 2
C57 C 0.630(4) 0.144(2) 0.971(2) 0.50(5) Uiso 1 1 d D . .
H57A H 0.6643 0.1585 1.0176 0.604 Uiso 1 1 calc R . .
H57B H 0.5757 0.1475 0.9715 0.604 Uiso 1 1 calc R . .
C58 C 0.6525(15) 0.078(3) 0.939(3) 0.37(3) Uiso 1 1 d D . .
H58A H 0.6436 0.0854 0.8861 0.440 Uiso 1 1 calc R . .
H58B H 0.6155 0.0425 0.9451 0.440 Uiso 1 1 calc R . .
Cl1 Cl 0.6518(3) 0.1789(3) 0.8938(4) 0.135(2) Uani 1 1 d D . .
Cl2 Cl 0.7429(4) 0.0407(3) 0.9682(3) 0.142(2) Uani 1 1 d D . .
C59 C 0.564(3) -0.1293(16) -0.0104(15) 0.35(3) Uiso 1 1 d D . .
H59A H 0.5153 -0.1490 -0.0381 0.426 Uiso 1 1 calc R . .
H59B H 0.5857 -0.1051 -0.0464 0.426 Uiso 1 1 calc R . .
Cl3 Cl 0.6245(6) -0.2005(5) 0.0172(5) 0.209(4) Uiso 1 1 d D . .
Cl4 Cl 0.5388(9) -0.0636(8) 0.0432(9) 0.327(7) Uiso 1 1 d D . .
C60 C 0.5000 -0.0431(17) 0.2500 0.26(3) Uiso 1 2 d SD . .
H60A H 0.5386 -0.0377 0.2938 0.313 Uiso 1 1 d . . .
Cl5 Cl 0.538(2) -0.0580(19) 0.1782(14) 0.46(2) Uiso 0.50 1 d PD . .
Cl6 Cl 0.4403(13) 0.0286(14) 0.2270(14) 0.283(12) Uiso 0.50 1 d PD . .
O7 O 1.1424(9) 0.3383(10) 0.3921(9) 0.168(7) Uani 1 1 d . . .
H7 H 1.1044 0.3512 0.3498 0.253 Uiso 1 1 d . . .
H7' H 1.1650 0.3034 0.3942 0.253 Uiso 1 1 d . . .
O8 O 0.8364(15) 0.1945(16) 0.1528(14) 0.278(14) Uani 1 1 d . . .
H8 H 0.7811 0.1789 0.1296 0.417 Uiso 1 1 d . . .
H8' H 0.8185 0.2240 0.1758 0.417 Uiso 1 1 d . . .

loop_
_atom_site_aniso_label
_atom_site_aniso_U_11
_atom_site_aniso_U_22
_atom_site_aniso_U_33
_atom_site_aniso_U_23
_atom_site_aniso_U_13
_atom_site_aniso_U_12
Ru1 0.0241(4) 0.0545(5) 0.0326(4) 0.0006(4) 0.0018(3) 0.0000(3)
Ru2 0.0237(5) 0.0534(7) 0.0304(6) 0.000 0.0019(4) 0.000
N1 0.033(4) 0.065(6) 0.038(5) 0.004(4) 0.011(4) -0.005(4)
N2 0.028(4) 0.049(5) 0.032(4) 0.004(4) 0.003(3) 0.003(3)
N3 0.037(4) 0.056(5) 0.028(4) -0.002(4) -0.002(3) -0.002(4)
N4 0.028(4) 0.067(6) 0.033(4) 0.003(4) 0.003(3) -0.002(4)
N5 0.040(6) 0.048(7) 0.028(6) 0.000 0.002(5) 0.000
N6 0.034(4) 0.051(5) 0.033(4) 0.002(4) 0.010(4) 0.008(4)
N7 0.027(6) 0.051(7) 0.041(7) 0.000 0.007(5) 0.000
N8 0.058(9) 0.164(17) 0.106(12) 0.065(12) 0.004(9) -0.002(10)
O1 0.057(6) 0.194(14) 0.114(10) 0.061(10) 0.025(6) 0.045(8)
O2 0.052(7) 0.205(16) 0.143(13) 0.065(12) -0.025(7) -0.018(8)
C1 0.036(5) 0.064(7) 0.046(6) -0.001(5) 0.006(5) 0.000(5)
C2 0.054(7) 0.069(8) 0.057(7) -0.011(6) 0.021(6) 0.006(6)
C3 0.049(7) 0.081(9) 0.049(7) -0.011(6) 0.016(6) -0.002(6)
C4 0.038(6) 0.068(7) 0.038(6) -0.006(5) 0.006(4) -0.003(5)
C5 0.032(5) 0.051(6) 0.036(5) 0.003(5) 0.005(4) -0.008(4)
C6 0.044(6) 0.057(6) 0.031(5) -0.012(5) 0.005(4) -0.004(5)
C7 0.047(6) 0.079(8) 0.038(6) 0.002(6) 0.010(5) -0.003(6)
C8 0.069(8) 0.078(8) 0.033(6) 0.025(6) 0.014(5) 0.007(6)
C9 0.053(7) 0.076(8) 0.047(7) 0.004(6) 0.002(5) 0.007(6)
C10 0.044(6) 0.060(7) 0.041(6) 0.008(5) 0.005(5) -0.005(5)
C11 0.032(5) 0.062(7) 0.048(6) -0.004(5) 0.006(5) -0.010(5)
C12 0.045(6) 0.065(8) 0.063(8) 0.002(6) 0.014(6) -0.008(6)
C13 0.059(7) 0.062(8) 0.064(8) 0.012(6) 0.016(6) -0.009(6)
C14 0.038(6) 0.066(7) 0.052(7) 0.012(6) 0.004(5) 0.002(5)
C15 0.028(5) 0.047(6) 0.038(5) 0.001(5) 0.001(4) -0.002(4)
C16 0.042(6) 0.056(7) 0.029(5) 0.007(5) 0.005(4) 0.010(5)
C17 0.055(7) 0.082(9) 0.041(6) 0.020(6) 0.008(5) 0.017(6)
C18 0.050(7) 0.070(8) 0.071(8) 0.025(7) 0.020(6) 0.003(6)
C19 0.043(6) 0.067(8) 0.055(7) 0.017(6) 0.011(5) 0.000(5)
C20 0.033(5) 0.052(6) 0.039(6) 0.001(5) 0.012(4) 0.006(4)
C21 0.042(6) 0.051(6) 0.048(6) 0.003(5) 0.013(5) -0.003(5)
C22 0.030(6) 0.060(7) 0.053(7) 0.009(5) -0.002(5) -0.004(5)
C23 0.034(6) 0.076(8) 0.064(8) 0.029(7) 0.009(6) 0.010(6)
C24 0.053(8) 0.146(15) 0.074(10) 0.029(10) 0.021(7) 0.031(9)
C25 0.072(10) 0.127(15) 0.098(13) 0.022(12) 0.049(10) 0.013(10)
C26 0.051(8) 0.104(12) 0.061(9) 0.021(8) 0.006(7) -0.018(8)
C27 0.056(9) 0.078(10) 0.137(16) 0.011(10) -0.015(10) -0.001(8)
C28 0.061(9) 0.080(10) 0.125(15) 0.016(10) -0.034(9) -0.015(8)
Ru3 0.0430(5) 0.0534(6) 0.0352(5) -0.0017(4) 0.0029(4) -0.0009(4)
Ru4 0.0407(6) 0.0505(7) 0.0347(6) 0.000 0.0039(5) 0.000
N9 0.041(5) 0.061(6) 0.042(5) -0.004(4) 0.007(4) 0.000(4)
N10 0.048(5) 0.054(5) 0.047(5) -0.004(4) 0.012(4) -0.004(4)
N11 0.034(5) 0.060(6) 0.049(5) -0.001(5) 0.003(4) -0.004(4)
N12 0.047(5) 0.059(6) 0.030(4) 0.000(4) 0.008(4) -0.002(4)
N13 0.043(7) 0.049(7) 0.039(7) 0.000 0.003(5) 0.000
N14 0.051(5) 0.059(6) 0.045(5) -0.008(5) 0.004(4) -0.003(5)
N15 0.054(8) 0.046(7) 0.040(7) 0.000 0.002(6) 0.000
C29 0.063(7) 0.051(7) 0.051(7) -0.005(6) 0.011(6) -0.006(6)
C30 0.075(9) 0.058(7) 0.048(7) 0.000(6) 0.012(6) -0.005(6)
C31 0.068(8) 0.068(8) 0.062(8) -0.007(7) 0.025(7) -0.025(7)
C32 0.059(7) 0.090(10) 0.050(7) 0.000(7) 0.015(6) -0.016(7)
C33 0.056(7) 0.070(8) 0.038(6) -0.005(5) 0.016(5) -0.007(6)
C34 0.039(6) 0.065(7) 0.053(7) 0.001(6) 0.007(5) -0.004(5)
C35 0.059(8) 0.082(9) 0.057(8) -0.015(7) 0.015(6) -0.004(7)
C36 0.047(7) 0.107(11) 0.074(10) -0.015(8) 0.013(7) 0.019(7)
C37 0.065(9) 0.092(10) 0.067(9) -0.008(8) 0.007(7) 0.017(8)
C38 0.050(7) 0.050(7) 0.058(7) 0.007(6) 0.005(6) 0.008(5)
C39 0.042(6) 0.068(8) 0.038(6) 0.005(5) 0.001(5) 0.002(5)
C40 0.046(6) 0.067(8) 0.045(6) 0.006(6) 0.003(5) 0.013(6)
C41 0.062(7) 0.062(7) 0.052(7) -0.006(6) 0.022(6) 0.008(6)
C42 0.049(6) 0.060(7) 0.040(6) 0.005(5) 0.011(5) 0.006(5)
C43 0.051(6) 0.049(6) 0.041(6) 0.004(5) 0.014(5) 0.000(5)
C44 0.063(7) 0.063(8) 0.052(7) -0.015(6) 0.006(6) -0.007(6)
C45 0.091(10) 0.080(10) 0.054(8) -0.019(7) 0.008(7) 0.003(8)
C46 0.112(12) 0.071(9) 0.059(9) -0.009(7) 0.000(8) 0.029(9)
C47 0.079(9) 0.068(9) 0.059(8) -0.005(7) -0.003(7) 0.012(7)
C48 0.055(6) 0.047(6) 0.050(7) -0.005(5) 0.006(5) -0.004(5)
C49 0.055(7) 0.059(7) 0.035(6) -0.003(5) 0.005(5) -0.004(5)
C50 0.073(9) 0.075(9) 0.050(8) 0.002(7) 0.002(7) 0.009(7)
C51 0.108(12) 0.107(12) 0.047(8) 0.003(8) 0.001(8) 0.020(10)
Cl1 0.093(3) 0.131(4) 0.155(5) 0.040(4) -0.015(3) 0.004(3)
Cl2 0.135(4) 0.173(5) 0.126(4) 0.068(4) 0.050(4) 0.071(4)
O7 0.139(13) 0.245(18) 0.142(13) 0.002(12) 0.075(11) -0.092(13)
O8 0.27(3) 0.36(4) 0.28(3) 0.00(3) 0.21(3) 0.06(2)

loop_
_atom_type_symbol
_atom_type_description
_atom_type_scat_dispersion_real
_atom_type_scat_dispersion_imag
_atom_type_scat_source
C C 0.0033 0.0016 'International Tables Vol C Tables 4.2.6.8 and 6.1.1.4'
H H 0.0000 0.0000 'International Tables Vol C Tables 4.2.6.8 and 6.1.1.4'
N N 0.0061 0.0033 'International Tables Vol C Tables 4.2.6.8 and 6.1.1.4'
O O 0.0106 0.0060 'International Tables Vol C Tables 4.2.6.8 and 6.1.1.4'
Cl Cl 0.1484 0.1585 'International Tables Vol C Tables 4.2.6.8 and 6.1.1.4'
Ru Ru -1.2594 0.8363 'International Tables Vol C Tables 4.2.6.8 and 6.1.1.4'

loop_
_geom_angle_atom_site_label_1
_geom_angle_atom_site_label_2
_geom_angle_atom_site_label_3
_geom_angle
_geom_angle_site_symmetry_1
_geom_angle_site_symmetry_3
_geom_angle_publ_flag
C21 Ru1 N3 95.5(4) . 2_655 ?
C21 Ru1 N1 91.8(4) . . ?
N3 Ru1 N1 172.6(3) 2_655 . ?
C21 Ru1 N6 92.9(4) . . ?
N3 Ru1 N6 90.2(3) 2_655 . ?
N1 Ru1 N6 90.7(3) . . ?
C21 Ru1 N4 94.8(4) . . ?
N3 Ru1 N4 88.5(3) 2_655 . ?
N1 Ru1 N4 89.6(3) . . ?
N6 Ru1 N4 172.3(3) . . ?
C21 Ru1 Ru2 177.4(3) . . ?
N3 Ru1 Ru2 87.1(2) 2_655 . ?
N1 Ru1 Ru2 85.6(2) . . ?
N6 Ru1 Ru2 87.0(2) . . ?
N4 Ru1 Ru2 85.3(2) . . ?
N5 Ru2 N7 180.000(2) . . ?
N5 Ru2 N2 88.1(2) . . ?
N7 Ru2 N2 91.9(2) . . ?
N5 Ru2 N2 88.1(2) . 2_655 ?
N7 Ru2 N2 91.9(2) . 2_655 ?
N2 Ru2 N2 176.1(5) . 2_655 ?
N5 Ru2 Ru1 90.82(4) . 2_655 ?
N7 Ru2 Ru1 89.18(4) . 2_655 ?
N2 Ru2 Ru1 89.8(2) . 2_655 ?
N2 Ru2 Ru1 90.2(2) 2_655 2_655 ?
N5 Ru2 Ru1 90.82(4) . . ?
N7 Ru2 Ru1 89.18(4) . . ?
N2 Ru2 Ru1 90.2(2) . . ?
N2 Ru2 Ru1 89.8(2) 2_655 . ?
Ru1 Ru2 Ru1 178.35(7) 2_655 . ?
C1 N1 C5 117.7(9) . . ?
C1 N1 Ru1 120.6(7) . . ?
C5 N1 Ru1 121.6(7) . . ?
C6 N2 C5 121.9(8) . . ?
C6 N2 Ru2 118.7(6) . . ?
C5 N2 Ru2 119.4(6) . . ?
C10 N3 C6 118.6(9) . . ?
C10 N3 Ru1 121.1(7) . 2_655 ?
C6 N3 Ru1 120.1(6) . 2_655 ?
C15 N4 C11 117.4(9) . . ?
C15 N4 Ru1 122.1(6) . . ?
C11 N4 Ru1 120.2(7) . . ?
C15 N5 C15 123.8(12) . 2_655 ?
C15 N5 Ru2 118.1(6) . . ?
C15 N5 Ru2 118.1(6) 2_655 . ?
C16 N6 C20 118.7(9) . . ?
C16 N6 Ru1 121.1(7) . . ?
C20 N6 Ru1 120.0(6) . . ?
C20 N7 C20 122.8(12) 2_655 . ?
C20 N7 Ru2 118.6(6) 2_655 . ?
C20 N7 Ru2 118.6(6) . . ?
O1 N8 O2 120.4(17) . . ?
O1 N8 C26 119.7(16) . . ?
O2 N8 C26 119.8(14) . . ?
N1 C1 C2 123.0(10) . . ?
C3 C2 C1 118.3(11) . . ?
C2 C3 C4 120.4(11) . . ?
C3 C4 C5 121.1(10) . . ?
C4 C5 N2 126.4(9) . . ?
C4 C5 N1 119.3(9) . . ?
N2 C5 N1 114.2(8) . . ?
N2 C6 N3 116.0(9) . . ?
N2 C6 C7 124.5(9) . . ?
N3 C6 C7 118.9(10) . . ?
C8 C7 C6 120.6(11) . . ?
C9 C8 C7 119.8(10) . . ?
C8 C9 C10 118.6(11) . . ?
N3 C10 C9 123.0(10) . . ?
N4 C11 C12 123.0(10) . . ?
C11 C12 C13 119.2(10) . . ?
C14 C13 C12 118.6(11) . . ?
C13 C14 C15 120.1(10) . . ?
N4 C15 N5 115.2(9) . . ?
N4 C15 C14 121.7(9) . . ?
N5 C15 C14 122.7(9) . . ?
N6 C16 C17 122.8(10) . . ?
C16 C17 C18 119.6(10) . . ?
C19 C18 C17 117.7(11) . . ?
C18 C19 C20 120.5(11) . . ?
N6 C20 N7 116.0(9) . . ?
N6 C20 C19 120.6(9) . . ?
N7 C20 C19 123.1(9) . . ?
C22 C21 Ru1 176.1(10) . . ?
C21 C22 C23 177.9(13) . . ?
C24 C23 C28 117.4(13) . . ?
C24 C23 C22 123.2(14) . . ?
C28 C23 C22 119.4(13) . . ?
C23 C24 C25 118.4(16) . . ?
C26 C25 C24 117.7(16) . . ?
C25 C26 C27 127.4(15) . . ?
C25 C26 N8 117.2(17) . . ?
C27 C26 N8 115.2(15) . . ?
C26 C27 C28 112.5(17) . . ?
C27 C28 C23 126.4(19) . . ?
C49 Ru3 N11 94.9(4) . 2_756 ?
C49 Ru3 N14 93.6(4) . . ?
N11 Ru3 N14 87.0(4) 2_756 . ?
C49 Ru3 N12 92.7(4) . . ?
N11 Ru3 N12 92.2(3) 2_756 . ?
N14 Ru3 N12 173.6(3) . . ?
C49 Ru3 N9 91.9(4) . . ?
N11 Ru3 N9 173.1(3) 2_756 . ?
N14 Ru3 N9 91.5(4) . . ?
N12 Ru3 N9 88.5(3) . . ?
C49 Ru3 Ru4 178.0(3) . . ?
N11 Ru3 Ru4 87.1(2) 2_756 . ?
N14 Ru3 Ru4 86.7(2) . . ?
N12 Ru3 Ru4 86.9(2) . . ?
N9 Ru3 Ru4 86.1(2) . . ?
N15 Ru4 N13 180.000(3) . . ?
N15 Ru4 N10 88.5(3) . . ?
N13 Ru4 N10 91.5(3) . . ?
N15 Ru4 N10 88.5(3) . 2_756 ?
N13 Ru4 N10 91.5(3) . 2_756 ?
N10 Ru4 N10 177.0(5) . 2_756 ?
N15 Ru4 Ru3 90.25(4) . . ?
N13 Ru4 Ru3 89.75(4) . . ?
N10 Ru4 Ru3 90.6(3) . . ?
N10 Ru4 Ru3 89.4(3) 2_756 . ?
N15 Ru4 Ru3 90.25(4) . 2_756 ?
N13 Ru4 Ru3 89.75(4) . 2_756 ?
N10 Ru4 Ru3 89.4(3) . 2_756 ?
N10 Ru4 Ru3 90.6(3) 2_756 2_756 ?
Ru3 Ru4 Ru3 179.49(8) . 2_756 ?
C29 N9 C33 117.5(10) . . ?
C29 N9 Ru3 122.3(7) . . ?
C33 N9 Ru3 120.2(7) . . ?
C34 N10 C33 123.4(9) . . ?
C34 N10 Ru4 118.9(7) . . ?
C33 N10 Ru4 117.7(7) . . ?
C38 N11 C34 117.4(10) . . ?
C38 N11 Ru3 122.0(8) . 2_756 ?
C34 N11 Ru3 120.2(7) . 2_756 ?
C39 N12 C43 118.4(10) . . ?
C39 N12 Ru3 121.3(7) . . ?
C43 N12 Ru3 120.2(7) . . ?
C43 N13 C43 120.8(13) 2_756 . ?
C43 N13 Ru4 119.6(6) 2_756 . ?
C43 N13 Ru4 119.6(6) . . ?
C44 N14 C48 118.9(10) . . ?
C44 N14 Ru3 120.5(8) . . ?
C48 N14 Ru3 120.6(7) . . ?
C48 N15 C48 123.1(13) . 2_756 ?
C48 N15 Ru4 118.5(7) . . ?
C48 N15 Ru4 118.5(7) 2_756 . ?
N9 C29 C30 123.7(12) . . ?
C31 C30 C29 119.7(12) . . ?
C30 C31 C32 120.5(12) . . ?
C31 C32 C33 117.0(12) . . ?
N9 C33 N10 116.8(10) . . ?
N9 C33 C32 121.5(11) . . ?
N10 C33 C32 121.6(11) . . ?
N10 C34 C35 124.3(11) . . ?
N10 C34 N11 115.5(10) . . ?
C35 C34 N11 120.0(11) . . ?
C34 C35 C36 120.3(12) . . ?
C37 C36 C35 118.0(12) . . ?
C38 C37 C36 120.3(13) . . ?
C37 C38 N11 123.9(12) . . ?
N12 C39 C40 123.3(11) . . ?
C39 C40 C41 118.2(10) . . ?
C42 C41 C40 119.1(11) . . ?
C41 C42 C43 121.6(11) . . ?
N12 C43 N13 115.8(10) . . ?
N12 C43 C42 119.3(10) . . ?
N13 C43 C42 124.7(10) . . ?
N14 C44 C45 120.7(12) . . ?
C46 C45 C44 120.8(13) . . ?
C45 C46 C47 120.2(14) . . ?
C46 C47 C48 118.1(12) . . ?
N14 C48 N15 116.8(10) . . ?
N14 C48 C47 120.5(11) . . ?
N15 C48 C47 122.3(11) . . ?
C50 C49 Ru3 172.7(10) . . ?
C49 C50 C51 168.2(7) . . ?
C56' C51 C52 118.9(7) . . ?
C56' C51 C56 43.2(7) . . ?
C52 C51 C56 113.3 . . ?
C56' C51 C50 123.7(7) . . ?
C52 C51 C50 116.7 . . ?
C56 C51 C50 117.4 . . ?
C53 C52 C51 117.5 . . ?
C54' C53 C52 125.4(8) . . ?
C54' C53 C54 32.1(7) . . ?
C52 C53 C54 117.5 . . ?
C55 C54 C53 120.0 . . ?
C55 C54 N16 148.4(8) . . ?
C53 C54 N16 87.1(11) . . ?
C54 C55 C56 120.0 . . ?
C55 C56 C51 116.4 . . ?
O3 N16 O4 142(2) . . ?
O3 N16 C54 104.0(19) . . ?
O4 N16 C54 113.5(14) . . ?
C53 C54' C55' 116.9(8) . . ?
C53 C54' N16' 121.3(17) . . ?
C55' C54' N16' 108.6(13) . . ?
C56' C55' C54' 120.0 . . ?
C51 C56' C55' 121.1(7) . . ?
O4' N16' O3' 126(3) . . ?
O4' N16' C54' 129(3) . . ?
O3' N16' C54' 105(2) . . ?
C58 C57 Cl1 82(3) . . ?
C57 C58 Cl2 123(5) . . ?
C57 C58 Cl1 53.6(15) . . ?
Cl2 C58 Cl1 115(3) . . ?
C57 Cl1 C58 44.9(11) . . ?
Cl3 C59 Cl4 129.0(17) . . ?
Cl5 C60 Cl5 160(3) . 2_655 ?
Cl5 C60 Cl6 89.2(19) . 2_655 ?
Cl5 C60 Cl6 106.5(8) 2_655 2_655 ?
Cl5 C60 Cl6 106.5(8) . . ?
Cl5 C60 Cl6 89.2(19) 2_655 . ?
Cl6 C60 Cl6 74(2) 2_655 . ?
C60 Cl5 Cl6 46.2(10) . 2_655 ?
C60 Cl6 Cl6 52.8(10) . 2_655 ?
C60 Cl6 Cl5 44.5(9) . 2_655 ?
Cl6 Cl6 Cl5 74.7(13) 2_655 2_655 ?

loop_
_geom_bond_atom_site_label_1
_geom_bond_atom_site_label_2
_geom_bond_distance
_geom_bond_site_symmetry_2
_geom_bond_publ_flag
Ru1 C21 1.996(11) . ?
Ru1 N3 2.099(8) 2_655 ?
Ru1 N1 2.102(8) . ?
Ru1 N6 2.107(8) . ?
Ru1 N4 2.114(9) . ?
Ru1 Ru2 2.3445(7) . ?
Ru2 N5 2.007(12) . ?
Ru2 N7 2.033(12) . ?
Ru2 N2 2.033(8) . ?
Ru2 N2 2.033(8) 2_655 ?
Ru2 Ru1 2.3445(7) 2_655 ?
N1 C1 1.367(13) . ?
N1 C5 1.390(13) . ?
N2 C6 1.364(13) . ?
N2 C5 1.380(13) . ?
N3 C10 1.352(13) . ?
N3 C6 1.390(13) . ?
N3 Ru1 2.099(8) 2_655 ?
N4 C15 1.347(12) . ?
N4 C11 1.360(13) . ?
N5 C15 1.395(11) . ?
N5 C15 1.395(11) 2_655 ?
N6 C16 1.339(12) . ?
N6 C20 1.367(13) . ?
N7 C20 1.377(11) 2_655 ?
N7 C20 1.377(11) . ?
N8 O1 1.220(9) . ?
N8 O2 1.237(9) . ?
N8 C26 1.462(19) . ?
C1 C2 1.385(15) . ?
C2 C3 1.352(17) . ?
C3 C4 1.372(15) . ?
C4 C5 1.379(14) . ?
C6 C7 1.404(15) . ?
C7 C8 1.381(16) . ?
C8 C9 1.370(16) . ?
C9 C10 1.390(16) . ?
C11 C12 1.369(16) . ?
C12 C13 1.393(16) . ?
C13 C14 1.357(16) . ?
C14 C15 1.401(15) . ?
C16 C17 1.349(16) . ?
C17 C18 1.421(17) . ?
C18 C19 1.361(16) . ?
C19 C20 1.394(15) . ?
C21 C22 1.234(15) . ?
C22 C23 1.422(15) . ?
C23 C24 1.340(19) . ?
C23 C28 1.38(2) . ?
C24 C25 1.48(2) . ?
C25 C26 1.29(2) . ?
C26 C27 1.36(2) . ?
C27 C28 1.37(2) . ?
Ru3 C49 2.017(11) . ?
Ru3 N11 2.099(9) 2_756 ?
Ru3 N14 2.110(10) . ?
Ru3 N12 2.116(9) . ?
Ru3 N9 2.117(9) . ?
Ru3 Ru4 2.3534(8) . ?
Ru4 N15 2.013(12) . ?
Ru4 N13 2.016(12) . ?
Ru4 N10 2.024(9) . ?
Ru4 N10 2.024(9) 2_756 ?
Ru4 Ru3 2.3534(8) 2_756 ?
N9 C29 1.353(14) . ?
N9 C33 1.368(14) . ?
N10 C34 1.373(14) . ?
N10 C33 1.401(14) . ?
N11 C38 1.348(14) . ?
N11 C34 1.383(14) . ?
N11 Ru3 2.099(9) 2_756 ?
N12 C39 1.351(13) . ?
N12 C43 1.370(13) . ?
N13 C43 1.377(12) 2_756 ?
N13 C43 1.377(12) . ?
N14 C44 1.331(14) . ?
N14 C48 1.348(14) . ?
N15 C48 1.391(12) . ?
N15 C48 1.391(12) 2_756 ?
C29 C30 1.355(17) . ?
C30 C31 1.349(18) . ?
C31 C32 1.407(18) . ?
C32 C33 1.421(16) . ?
C34 C35 1.377(17) . ?
C35 C36 1.389(18) . ?
C36 C37 1.369(19) . ?
C37 C38 1.325(17) . ?
C39 C40 1.361(16) . ?
C40 C41 1.396(17) . ?
C41 C42 1.343(16) . ?
C42 C43 1.391(15) . ?
C44 C45 1.397(18) . ?
C45 C46 1.338(19) . ?
C46 C47 1.342(19) . ?
C47 C48 1.444(17) . ?
C49 C50 1.195(13) . ?
C50 C51 1.4451 . ?
C51 C56' 1.351(16) . ?
C51 C52 1.3899 . ?
C51 C56 1.4340 . ?
C52 C53 1.3756 . ?
C53 C54' 1.310(16) . ?
C53 C54 1.3900 . ?
C54 C55 1.3899 . ?
C54 N16 1.580(10) . ?
C55 C56 1.3900 . ?
N16 O3 1.284(10) . ?
N16 O4 1.293(10) . ?
C54' C55' 1.3900 . ?
C54' N16' 1.566(10) . ?
C55' C56' 1.3899 . ?
N16' O4' 1.268(10) . ?
N16' O3' 1.270(10) . ?
C57 C58 1.534(10) . ?
C57 Cl1 1.750(10) . ?
C58 Cl2 1.752(10) . ?
C58 Cl1 2.15(5) . ?
C59 Cl3 1.765(10) . ?
C59 Cl4 1.773(10) . ?
C60 Cl5 1.706(10) . ?
C60 Cl5 1.706(10) 2_655 ?
C60 Cl6 1.757(10) 2_655 ?
C60 Cl6 1.757(10) . ?
Cl5 Cl6 2.43(4) 2_655 ?
Cl6 Cl6 2.13(5) 2_655 ?
Cl6 Cl5 2.43(4) 2_655 ?
